data_4509372
loop_
_publ_author_name
'Li, Xia'
'Wu, Ben-Lai'
'Niu, Cao-Yuan'
'Niu, Yun-Yin'
'Zhang, Hong-Yun'

_publ_section_title
;
 Syntheses of Metal&#x2212;2-(Pyridin-4-yl)-1H-imidazole-4,5-dicarboxylate
 Networks with Topological Diversity: Gas Adsorption, Thermal Stability
 and Fluorescent Emission Properties
;
_journal_issue 8
_journal_name_full 'Crystal Growth &amp; Design'
_journal_page_first 3423
_journal_paper_doi 10.1021/cg801321e
_journal_volume 9
_journal_year 2009
_chemical_formula_sum 'C10 H7 Cd N3 O5'
_chemical_formula_weight 361.59
_chemical_name_systematic
; 
 ? 
;
_space_group_IT_number 14
_symmetry_cell_setting monoclinic
_symmetry_space_group_name_Hall '-P 2yn'
_symmetry_space_group_name_H-M 'P 1 21/n 1'
_atom_sites_solution_hydrogens geom
_atom_sites_solution_primary direct
_atom_sites_solution_secondary difmap
_audit_creation_method SHELXL-97
_cell_angle_alpha 90.00
_cell_angle_beta 106.9610(10)
_cell_angle_gamma 90.00
_cell_formula_units_Z 4
_cell_length_a 11.1205(7)
_cell_length_b 6.4538(4)
_cell_length_c 15.6958(9)
_cell_measurement_temperature 173(2)
_cell_measurement_theta_max 29.6959
_cell_measurement_theta_min 2.6501
_cell_volume 1077.48(11)
_computing_cell_refinement CrystalClear
_computing_data_collection 'CrystalClear (Rigaku, 2000)'
_computing_data_reduction CrystalClear
_computing_molecular_graphics SHELXL97
_computing_publication_material 'SHELXTL (Sheldrick, 1997b)'
_computing_structure_refinement 'SHELXL-97 (Sheldrick, 1997)'
_computing_structure_solution 'SHELXS-97 (Sheldrick, 1990)'
_diffrn_ambient_temperature 173(2)
_diffrn_measured_fraction_theta_full 0.991
_diffrn_measured_fraction_theta_max 0.991
_diffrn_measurement_device_type 'Mercury CCD'
_diffrn_measurement_method '\w scan'
_diffrn_radiation_monochromator graphite
_diffrn_radiation_source 'fine-focus sealed tube'
_diffrn_radiation_type MoK\a
_diffrn_radiation_wavelength 0.71073
_diffrn_reflns_av_R_equivalents 0.0127
_diffrn_reflns_av_sigmaI/netI 0.0141
_diffrn_reflns_limit_h_max 8
_diffrn_reflns_limit_h_min -14
_diffrn_reflns_limit_k_max 7
_diffrn_reflns_limit_k_min -8
_diffrn_reflns_limit_l_max 20
_diffrn_reflns_limit_l_min -20
_diffrn_reflns_number 6660
_diffrn_reflns_theta_full 27.50
_diffrn_reflns_theta_max 27.50
_diffrn_reflns_theta_min 2.65
_exptl_absorpt_coefficient_mu 2.049
_exptl_absorpt_correction_T_max 0.6613
_exptl_absorpt_correction_T_min 0.4154
_exptl_absorpt_correction_type multi-scan
_exptl_crystal_colour colorless
_exptl_crystal_density_diffrn 2.229
_exptl_crystal_density_method 'not measured'
_exptl_crystal_description Block
_exptl_crystal_F_000 704
_exptl_crystal_size_max 0.52
_exptl_crystal_size_mid 0.31
_exptl_crystal_size_min 0.22
_refine_diff_density_max 0.644
_refine_diff_density_min -0.828
_refine_diff_density_rms 0.095
_refine_ls_extinction_method none
_refine_ls_goodness_of_fit_ref 1.101
_refine_ls_hydrogen_treatment mixed
_refine_ls_matrix_type full
_refine_ls_number_parameters 172
_refine_ls_number_reflns 2456
_refine_ls_number_restraints 0
_refine_ls_restrained_S_all 1.101
_refine_ls_R_factor_all 0.0219
_refine_ls_R_factor_gt 0.0212
_refine_ls_shift/su_max 0.004
_refine_ls_shift/su_mean 0.000
_refine_ls_structure_factor_coef Fsqd
_refine_ls_weighting_details 'calc w=1/[\s^2^(Fo^2^)+(0.0303P)^2^+1.6240P] where P=(Fo^2^+2Fc^2^)/3'
_refine_ls_weighting_scheme calc
_refine_ls_wR_factor_gt 0.0598
_refine_ls_wR_factor_ref 0.0601
_reflns_number_gt 2386
_reflns_number_total 2456
_reflns_threshold_expression >2sigma(I)
_cod_data_source_file cg801321esup1.cif
_cod_data_source_block 2
_cod_depositor_comments
;
The following automatic conversions were performed:

'_symmetry_cell_setting' value 'Monoclinic' changed to 'monoclinic'
according to /home/saulius/struct/CIF-dictionaries/cif_core.dic
dictionary named 'cif_core.dic' version 2.4.2 from
2011-04-26.

'_exptl_absorpt_correction_type' value 'Multi-scan'
changed to 'multi-scan' according to
/home/saulius/struct/CIF-dictionaries/cif_core.dic dictionary named
'cif_core.dic' version 2.4.2 from 2011-04-26.

Automatic conversion script
Id: cif_fix_values 1891 2012-01-12 08:04:46Z andrius 
;
_cod_original_sg_symbol_H-M P21/n
_cod_database_code 4509372

loop_
_symmetry_equiv_pos_as_xyz
'x, y, z'
'-x+1/2, y+1/2, -z+1/2'
'-x, -y, -z'
'x-1/2, -y-1/2, z-1/2'

loop_
_atom_site_label
_atom_site_type_symbol
_atom_site_fract_x
_atom_site_fract_y
_atom_site_fract_z
_atom_site_U_iso_or_equiv
_atom_site_adp_type
_atom_site_occupancy
_atom_site_symmetry_multiplicity
_atom_site_calc_flag
_atom_site_refinement_flags
Cd1 Cd 0.830773(15) 0.97930(3) 1.001193(11) 0.02054(7) Uani 1 1 d .
N1 N 0.72284(17) 0.8906(3) 0.85730(12) 0.0172(4) Uani 1 1 d .
N2 N 0.3013(2) 0.9304(4) 0.91782(14) 0.0246(4) Uani 1 1 d .
N3 N 0.59444(17) 0.8827(3) 0.71609(12) 0.0176(4) Uani 1 1 d .
H3 H 0.5257 0.8800 0.6707 0.021 Uiso 1 1 calc R
O1 O 0.97727(15) 0.9095(3) 0.91971(11) 0.0246(4) Uani 1 1 d .
O2 O 1.00094(16) 0.9056(3) 0.78465(11) 0.0249(4) Uani 1 1 d .
O3 O 0.86514(16) 0.8812(3) 0.63267(11) 0.0269(4) Uani 1 1 d .
O4 O 0.66533(17) 0.8338(3) 0.55823(11) 0.0255(4) Uani 1 1 d .
O5 O 0.87202(17) 0.6606(3) 1.07006(12) 0.0294(4) Uani 1 1 d .
H5A H 0.9507 0.6357 1.1131 0.035 Uiso 1 1 calc R
H5B H 0.8104 0.5542 1.0554 0.035 Uiso 1 1 calc R
C1 C 0.4006(2) 0.8084(4) 0.95318(17) 0.0282(5) Uani 1 1 d .
H1 H 0.4038 0.7336 1.0059 0.034 Uiso 1 1 calc R
C2 C 0.4988(2) 0.7862(4) 0.91645(17) 0.0252(5) Uani 1 1 d .
H2 H 0.5681 0.6993 0.9442 0.030 Uiso 1 1 calc R
C3 C 0.4951(2) 0.8921(4) 0.83860(15) 0.0196(4) Uani 1 1 d .
C4 C 0.3884(2) 1.0086(4) 0.79861(18) 0.0263(5) Uani 1 1 d .
H4 H 0.3795 1.0755 0.7432 0.032 Uiso 1 1 calc R
C5 C 0.2952(3) 1.0260(4) 0.84051(19) 0.0287(6) Uani 1 1 d .
H5 H 0.2237 1.1091 0.8135 0.034 Uiso 1 1 calc R
C6 C 0.6032(2) 0.8876(3) 0.80285(14) 0.0169(4) Uani 1 1 d .
C7 C 0.7952(2) 0.8890(3) 0.80034(14) 0.0154(4) Uani 1 1 d .
C8 C 0.7160(2) 0.8827(3) 0.71367(14) 0.0154(4) Uani 1 1 d .
C9 C 0.7479(2) 0.8659(3) 0.62938(15) 0.0195(4) Uani 1 1 d .
C10 C 0.9330(2) 0.9008(4) 0.83624(15) 0.0175(4) Uani 1 1 d .

loop_
_atom_site_aniso_label
_atom_site_aniso_U_11
_atom_site_aniso_U_22
_atom_site_aniso_U_33
_atom_site_aniso_U_23
_atom_site_aniso_U_13
_atom_site_aniso_U_12
Cd1 0.01423(10) 0.03393(12) 0.01406(10) -0.00081(6) 0.00509(7) 0.00114(6)
N1 0.0140(9) 0.0234(9) 0.0146(8) -0.0005(7) 0.0048(7) -0.0002(7)
N2 0.0196(10) 0.0356(11) 0.0223(10) 0.0012(9) 0.0118(8) 0.0011(9)
N3 0.0131(8) 0.0241(9) 0.0148(9) -0.0007(7) 0.0026(7) -0.0016(7)
O1 0.0151(8) 0.0419(10) 0.0156(8) -0.0031(7) 0.0027(6) 0.0014(7)
O2 0.0154(8) 0.0394(10) 0.0219(8) -0.0046(7) 0.0085(7) -0.0011(7)
O3 0.0219(8) 0.0420(11) 0.0201(8) -0.0047(7) 0.0114(7) -0.0044(8)
O4 0.0267(9) 0.0341(9) 0.0143(8) -0.0025(7) 0.0035(7) -0.0026(7)
O5 0.0247(9) 0.0335(10) 0.0262(9) 0.0009(8) 0.0016(7) 0.0012(7)
C1 0.0286(13) 0.0354(14) 0.0252(12) 0.0079(10) 0.0151(10) 0.0056(11)
C2 0.0226(11) 0.0313(12) 0.0248(12) 0.0050(10) 0.0119(9) 0.0054(10)
C3 0.0150(10) 0.0262(11) 0.0191(10) -0.0038(9) 0.0071(8) -0.0026(9)
C4 0.0183(12) 0.0399(14) 0.0219(12) 0.0063(10) 0.0077(10) 0.0017(10)
C5 0.0189(12) 0.0445(15) 0.0240(13) 0.0078(11) 0.0083(10) 0.0069(10)
C6 0.0142(10) 0.0211(10) 0.0159(10) -0.0007(8) 0.0052(8) -0.0012(8)
C7 0.0139(10) 0.0172(10) 0.0154(10) -0.0012(8) 0.0049(8) 0.0002(8)
C8 0.0146(10) 0.0167(9) 0.0151(10) -0.0012(8) 0.0048(8) -0.0014(8)
C9 0.0229(11) 0.0189(10) 0.0175(10) -0.0008(8) 0.0074(9) -0.0018(8)
C10 0.0140(10) 0.0193(10) 0.0188(10) -0.0027(8) 0.0043(8) 0.0008(8)

loop_
_atom_type_symbol
_atom_type_description
_atom_type_scat_dispersion_real
_atom_type_scat_dispersion_imag
_atom_type_scat_source
C C 0.0033 0.0016 'International Tables Vol C Tables 4.2.6.8 and 6.1.1.4'
H H 0.0000 0.0000 'International Tables Vol C Tables 4.2.6.8 and 6.1.1.4'
N N 0.0061 0.0033 'International Tables Vol C Tables 4.2.6.8 and 6.1.1.4'
O O 0.0106 0.0060 'International Tables Vol C Tables 4.2.6.8 and 6.1.1.4'
Cd Cd -0.8075 1.2024 'International Tables Vol C Tables 4.2.6.8 and 6.1.1.4'

loop_
_geom_angle_atom_site_label_1
_geom_angle_atom_site_label_2
_geom_angle_atom_site_label_3
_geom_angle
_geom_angle_site_symmetry_1
_geom_angle_site_symmetry_3
O1 Cd1 N2 105.80(7) 3_777 3_677
O1 Cd1 N1 139.50(7) 3_777 .
N2 Cd1 N1 112.00(7) 3_677 .
O1 Cd1 O5 89.94(7) 3_777 .
N2 Cd1 O5 92.24(8) 3_677 .
N1 Cd1 O5 102.34(7) . .
O1 Cd1 O1 70.76(7) 3_777 .
N2 Cd1 O1 175.59(8) 3_677 .
N1 Cd1 O1 70.69(6) . .
O5 Cd1 O1 90.53(7) . .
O1 Cd1 O4 78.17(7) 3_777 2_656
N2 Cd1 O4 93.36(7) 3_677 2_656
N1 Cd1 O4 85.51(6) . 2_656
O5 Cd1 O4 167.86(6) . 2_656
O1 Cd1 O4 83.28(7) . 2_656
C6 N1 C7 104.15(18) . .
C6 N1 Cd1 139.29(15) . .
C7 N1 Cd1 113.96(14) . .
C1 N2 C5 117.6(2) . .
C1 N2 Cd1 120.46(17) . 3_677
C5 N2 Cd1 120.93(18) . 3_677
C6 N3 C8 104.47(18) . .
C6 N3 H3 127.8 . .
C8 N3 H3 127.8 . .
C10 O1 Cd1 127.45(15) . 3_777
C10 O1 Cd1 116.40(14) . .
Cd1 O1 Cd1 109.24(7) 3_777 .
C9 O4 Cd1 113.84(15) . 2_646
Cd1 O5 H5A 120.0 . .
Cd1 O5 H5B 120.0 . .
H5A O5 H5B 120.0 . .
N2 C1 C2 123.0(2) . .
N2 C1 H1 118.5 . .
C2 C1 H1 118.5 . .
C1 C2 C3 119.4(2) . .
C1 C2 H2 120.3 . .
C3 C2 H2 120.3 . .
C4 C3 C2 117.7(2) . .
C4 C3 C6 121.7(2) . .
C2 C3 C6 120.6(2) . .
C5 C4 C3 119.2(2) . .
C5 C4 H4 120.4 . .
C3 C4 H4 120.4 . .
N2 C5 C4 122.9(2) . .
N2 C5 H5 118.6 . .
C4 C5 H5 118.6 . .
N3 C6 N1 114.16(19) . .
N3 C6 C3 124.4(2) . .
N1 C6 C3 121.4(2) . .
N1 C7 C8 108.32(19) . .
N1 C7 C10 119.69(19) . .
C8 C7 C10 132.0(2) . .
N3 C8 C7 108.88(18) . .
N3 C8 C9 121.78(19) . .
C7 C8 C9 129.2(2) . .
O4 C9 O3 121.5(2) . .
O4 C9 C8 120.9(2) . .
O3 C9 C8 117.6(2) . .
O2 C10 O1 122.8(2) . .
O2 C10 C7 120.5(2) . .
O1 C10 C7 116.6(2) . .

loop_
_geom_bond_atom_site_label_1
_geom_bond_atom_site_label_2
_geom_bond_distance
_geom_bond_site_symmetry_2
Cd1 O1 2.2510(17) 3_777
Cd1 N2 2.281(2) 3_677
Cd1 N1 2.2995(19) .
Cd1 O5 2.3065(19) .
Cd1 O1 2.3893(17) .
Cd1 O4 2.4760(19) 2_656
N1 C6 1.355(3) .
N1 C7 1.366(3) .
N2 C1 1.338(3) .
N2 C5 1.345(3) .
N2 Cd1 2.281(2) 3_677
N3 C6 1.337(3) .
N3 C8 1.363(3) .
N3 H3 0.8800 .
O1 C10 1.259(3) .
O1 Cd1 2.2510(17) 3_777
O2 C10 1.259(3) .
O3 C9 1.294(3) .
O4 C9 1.239(3) .
O4 Cd1 2.4760(19) 2_646
O5 H5A 0.9500 .
O5 H5B 0.9500 .
C1 C2 1.382(3) .
C1 H1 0.9500 .
C2 C3 1.391(3) .
C2 H2 0.9500 .
C3 C4 1.390(3) .
C3 C6 1.468(3) .
C4 C5 1.385(4) .
C4 H4 0.9500 .
C5 H5 0.9500 .
C7 C8 1.389(3) .
C7 C10 1.472(3) .
C8 C9 1.470(3) .

loop_
_geom_hbond_atom_site_label_D
_geom_hbond_atom_site_label_H
_geom_hbond_atom_site_label_A
_geom_hbond_distance_DH
_geom_hbond_distance_HA
_geom_hbond_distance_DA
_geom_hbond_angle_DHA
_geom_hbond_site_symmetry_A
O5 H5B O4 0.95 2.36 2.861(3) 112.7 2_646
O5 H5A N3 0.95 1.92 2.853(3) 168.1 4_676
